data_1505501
loop_
_publ_author_name
'Pham, Van Cuong'
'Jossang, Akino'
'Chiaroni, Ang\`ele'
'S\'evenet, Thierry'
'Nguyen, Van Hung'
'Bodo, Bernard'

_publ_section_title
;
 Solution and crystal conformations of myrionine, a new
 8beta-alkyl-cis-decahydroquinoline of Myrioneuron nutans.
;
_journal_issue 18
_journal_name_full 'Organic letters'
_journal_page_first 3531
_journal_page_last 3534
_journal_paper_doi 10.1021/ol071393a
_journal_volume 9
_journal_year 2007
_chemical_absolute_configuration ad
_chemical_formula_moiety 'C15 H27 N2 O, 0.5(I3), 0.5(I)'
_chemical_formula_sum 'C15 H27 I2 N2 O'
_chemical_formula_weight 505.19
_chemical_name_common Iodo-Compound
_chemical_name_systematic
;
 Myrionine  hydroiodide, compound 10
;
_space_group_IT_number 5
_symmetry_cell_setting monoclinic
_symmetry_space_group_name_Hall 'C 2y'
_symmetry_space_group_name_H-M 'C 1 2 1'
_atom_sites_solution_hydrogens difmap
_atom_sites_solution_primary direct
_atom_sites_solution_secondary difmap
_audit_creation_method SHELXL-97
_cell_angle_alpha 90.00
_cell_angle_beta 109.00(3)
_cell_angle_gamma 90.00
_cell_formula_units_Z 4
_cell_length_a 19.778(12)
_cell_length_b 8.141(5)
_cell_length_c 12.696(8)
_cell_measurement_reflns_used 3549
_cell_measurement_temperature 293(2)
_cell_measurement_theta_max 27.47
_cell_measurement_theta_min 0.99
_cell_volume 1933(2)
_computing_cell_refinement
;
  'DENZO (Otwinowski & Minor, 1997)  COLLECT (Hooft, 1998)'
;
_computing_data_collection
;
  'DENZO (Otwinowski & Minor, 1997)  COLLECT (Hooft, 1998)'
;
_computing_data_reduction 'HKL package (Otwinowski & Minor, 1997)'
_computing_molecular_graphics 'R3M (Riche, 1983) ORTEP (Johnson, 1965)'
_computing_publication_material 'SHELXL-97 (Sheldrick, 1997)'
_computing_structure_refinement 'SHELXL-97 (Sheldrick, 1997)'
_computing_structure_solution 'SHELXS-86 (Sheldrick, 1990)'
_diffrn_ambient_temperature 293(2)
_diffrn_detector_area_resol_mean 9
_diffrn_measured_fraction_theta_full 0.948
_diffrn_measured_fraction_theta_max 0.948
_diffrn_measurement_device_type 'Nonius KappaCCD diffractometer'
_diffrn_measurement_method 'phi and omega scans'
_diffrn_radiation_monochromator graphite
_diffrn_radiation_source 'fine-focus sealed tube'
_diffrn_radiation_type MoK\a
_diffrn_radiation_wavelength 0.71073
_diffrn_reflns_av_R_equivalents 0.035
_diffrn_reflns_av_sigmaI/netI 0.0455
_diffrn_reflns_limit_h_max 23
_diffrn_reflns_limit_h_min -25
_diffrn_reflns_limit_k_max 10
_diffrn_reflns_limit_k_min -10
_diffrn_reflns_limit_l_max 16
_diffrn_reflns_limit_l_min -16
_diffrn_reflns_number 7604
_diffrn_reflns_theta_full 27.50
_diffrn_reflns_theta_max 27.50
_diffrn_reflns_theta_min 3.17
_exptl_absorpt_coefficient_mu 3.253
_exptl_absorpt_correction_T_max 0.61
_exptl_absorpt_correction_T_min 0.43
_exptl_absorpt_correction_type multi-scan
_exptl_absorpt_process_details 'Scalepack  (Otwinowski & Minor, 1997)'
_exptl_crystal_colour brown
_exptl_crystal_density_diffrn 1.736
_exptl_crystal_description prism
_exptl_crystal_F_000 980
_exptl_crystal_size_max 0.33
_exptl_crystal_size_mid 0.22
_exptl_crystal_size_min 0.15
_refine_diff_density_max 0.397
_refine_diff_density_min -0.350
_refine_diff_density_rms 0.054
_refine_ls_abs_structure_details 'Flack H D (1983), Acta Cryst. A39, 876-881'
_refine_ls_abs_structure_Flack -0.01(3)
_refine_ls_extinction_method none
_refine_ls_goodness_of_fit_ref 1.030
_refine_ls_hydrogen_treatment constr
_refine_ls_matrix_type full
_refine_ls_number_parameters 203
_refine_ls_number_reflns 4102
_refine_ls_number_restraints 15
_refine_ls_restrained_S_all 1.040
_refine_ls_R_factor_all 0.0539
_refine_ls_R_factor_gt 0.0406
_refine_ls_shift/su_max 0.001
_refine_ls_shift/su_mean 0.000
_refine_ls_structure_factor_coef Fsqd
_refine_ls_weighting_details 'calc w=1/[\s^2^(Fo^2^)+(0.0326P)^2^+2.4849P] where P=(Fo^2^+2Fc^2^)/3'
_refine_ls_weighting_scheme calc
_refine_ls_wR_factor_gt 0.0867
_refine_ls_wR_factor_ref 0.0934
_reflns_number_gt 3414
_reflns_number_total 4102
_reflns_threshold_expression >2sigma(I)
_cod_data_source_file ol071393a-file001.cif
_cod_data_source_block iodo
_cod_depositor_comments
;
The following automatic conversions were performed:

'_symmetry_cell_setting' value 'Monoclinic' changed to 'monoclinic'
according to /home/saulius/struct/CIF-dictionaries/cif_core.dic
dictionary named 'cif_core.dic' version 2.4.1 from 2010-06-29.

Automatic conversion script
Id: cif_fix_values 1715 2011-07-08 13:25:40Z adriana 
;
_cod_original_sg_symbol_H-M 'C 2'
_cod_database_code 1505501

loop_
_symmetry_equiv_pos_as_xyz
'x, y, z'
'-x, y, -z'
'x+1/2, y+1/2, z'
'-x+1/2, y+1/2, -z'

loop_
_atom_site_label
_atom_site_type_symbol
_atom_site_fract_x
_atom_site_fract_y
_atom_site_fract_z
_atom_site_U_iso_or_equiv
_atom_site_adp_type
_atom_site_occupancy
_atom_site_symmetry_multiplicity
_atom_site_calc_flag
_atom_site_refinement_flags
_atom_site_disorder_assembly
_atom_site_disorder_group
I1 I 1.0000 0.0000 1.0000 0.0883(2) Uani 1 2 d S . .
N1 N 0.99172(17) 0.3489(4) 0.8384(2) 0.0448(7) Uani 1 1 d . . .
H1A H 0.9946 0.2562 0.8783 0.054 Uiso 1 1 calc R . .
H1B H 0.9967 0.4343 0.8853 0.054 Uiso 1 1 calc R . .
C2 C 1.0526(3) 0.3513(8) 0.7928(5) 0.0685(13) Uani 1 1 d . . .
H2A H 1.0976 0.3407 0.8531 0.082 Uiso 1 1 calc R . .
H2B H 1.0531 0.4546 0.7550 0.082 Uiso 1 1 calc R . .
C3 C 1.0439(3) 0.2095(8) 0.7115(5) 0.0808(17) Uani 1 1 d . . .
H3A H 1.0813 0.2148 0.6777 0.097 Uiso 1 1 calc R . .
H3B H 1.0489 0.1064 0.7517 0.097 Uiso 1 1 calc R . .
C4 C 0.9721(3) 0.2146(7) 0.6218(4) 0.0724(14) Uani 1 1 d . . .
H4A H 0.9673 0.1201 0.5734 0.087 Uiso 1 1 calc R . .
H4B H 0.9688 0.3128 0.5772 0.087 Uiso 1 1 calc R . .
C5 C 0.8382(3) 0.2181(7) 0.5836(5) 0.0852(17) Uani 1 1 d . . .
H5A H 0.8355 0.1334 0.5287 0.102 Uiso 1 1 calc R . .
H5B H 0.8027 0.1930 0.6190 0.102 Uiso 1 1 calc R . .
C6 C 0.8205(4) 0.3821(9) 0.5252(5) 0.107(3) Uani 1 1 d . . .
H6A H 0.7714 0.3806 0.4757 0.128 Uiso 1 1 calc R . .
H6B H 0.8512 0.4000 0.4804 0.128 Uiso 1 1 calc R . .
C7 C 0.8302(3) 0.5227(8) 0.6083(4) 0.0779(15) Uani 1 1 d . . .
H7A H 0.7949 0.5125 0.6461 0.094 Uiso 1 1 calc R . .
H7B H 0.8220 0.6263 0.5684 0.094 Uiso 1 1 calc R . .
C8 C 0.9053(2) 0.5232(5) 0.6948(3) 0.0457(9) Uani 1 1 d . . .
H8 H 0.9393 0.5342 0.6538 0.055 Uiso 1 1 calc R . .
C9 C 0.9191(2) 0.3573(5) 0.7525(3) 0.0400(9) Uani 1 1 d . . .
H9 H 0.8837 0.3416 0.7904 0.048 Uiso 1 1 calc R . .
C10 C 0.9119(2) 0.2142(5) 0.6709(3) 0.0555(11) Uani 1 1 d . . .
H10 H 0.9155 0.1120 0.7132 0.067 Uiso 1 1 calc R . .
C11 C 0.9165(3) 0.6709(5) 0.7725(4) 0.0458(10) Uani 1 1 d . . .
H11A H 0.9634 0.6614 0.8282 0.055 Uiso 1 1 calc R . .
H11B H 0.9167 0.7691 0.7294 0.055 Uiso 1 1 calc R . .
N12 N 0.86440(16) 0.6935(4) 0.8298(3) 0.0460(7) Uani 1 1 d D C .
C13 C 0.8751(2) 0.6251(5) 0.9292(3) 0.0483(9) Uani 1 1 d D C .
O18 O 0.92355(15) 0.5243(4) 0.9668(2) 0.0544(7) Uani 1 1 d . . .
C14 C 0.8276(3) 0.6663(8) 0.9965(4) 0.092(2) Uani 1 1 d D . .
H14A H 0.7935 0.5775 0.9880 0.111 Uiso 0.50 1 calc PR A 1
H14B H 0.8569 0.6697 1.0744 0.111 Uiso 0.50 1 calc PR A 1
H14C H 0.8180 0.5658 1.0301 0.111 Uiso 0.50 1 d PR A 2
H14D H 0.8536 0.7390 1.0563 0.111 Uiso 0.50 1 d PR A 2
C17 C 0.8092(3) 0.8214(7) 0.7839(4) 0.0760(15) Uani 1 1 d D . .
H17A H 0.8333 0.9188 0.7700 0.091 Uiso 0.50 1 calc PR B 1
H17B H 0.7781 0.7829 0.7122 0.091 Uiso 0.50 1 calc PR B 1
H17C H 0.7929 0.8143 0.7032 0.091 Uiso 0.50 1 d PR B 2
H17D H 0.8307 0.9287 0.8044 0.091 Uiso 0.50 1 d PR B 2
C15 C 0.7869(8) 0.8237(16) 0.9690(8) 0.106(7) Uani 0.50 1 d PD C 1
H15A H 0.7450 0.8151 0.9923 0.127 Uiso 0.50 1 calc PR C 1
H15B H 0.8166 0.9109 1.0123 0.127 Uiso 0.50 1 calc PR C 1
C16 C 0.7635(8) 0.872(2) 0.8501(9) 0.107(6) Uani 0.50 1 d PD C 1
H16A H 0.7161 0.8266 0.8146 0.128 Uiso 0.50 1 calc PR C 1
H16B H 0.7591 0.9904 0.8462 0.128 Uiso 0.50 1 calc PR C 1
C15' C 0.7577(6) 0.746(3) 0.9361(10) 0.114(8) Uani 0.50 1 d PD C 2
H15C H 0.7202 0.6676 0.9327 0.137 Uiso 0.50 1 calc PR C 2
H15D H 0.7517 0.8375 0.9812 0.137 Uiso 0.50 1 calc PR C 2
C16' C 0.74531(4) 0.80812(9) 0.82288(6) 0.122(9) Uani 0.50 1 d PD C 2
H16C H 0.7238 0.9162 0.8176 0.146 Uiso 0.50 1 calc PR C 2
H16D H 0.7106 0.7370 0.7716 0.146 Uiso 0.50 1 calc PR C 2
I3A I 0.66538(4) 0.28931(9) 0.69817(6) 0.1276(5) Uani 0.50 1 d PR . .
I3B I 0.52417(4) 0.26239(9) 0.53404(6) 0.1006(5) Uani 0.50 1 d PR . .
I3C I 0.38291(4) 0.24680(9) 0.36549(6) 0.1504(6) Uani 0.50 1 d PR . .

loop_
_atom_site_aniso_label
_atom_site_aniso_U_11
_atom_site_aniso_U_22
_atom_site_aniso_U_33
_atom_site_aniso_U_23
_atom_site_aniso_U_13
_atom_site_aniso_U_12
I1 0.1442(5) 0.03388(19) 0.0600(2) 0.000 -0.0036(2) 0.000
N1 0.052(2) 0.0410(17) 0.0382(15) -0.0033(13) 0.0107(14) 0.0054(15)
C2 0.050(3) 0.087(4) 0.074(3) -0.023(3) 0.028(2) 0.000(2)
C3 0.080(4) 0.092(4) 0.081(3) -0.030(3) 0.041(3) 0.005(3)
C4 0.101(4) 0.065(3) 0.058(3) -0.026(2) 0.034(3) -0.006(3)
C5 0.081(4) 0.073(4) 0.082(3) -0.035(3) 0.000(3) -0.015(3)
C6 0.120(5) 0.088(4) 0.066(3) -0.029(3) -0.034(3) 0.017(4)
C7 0.086(3) 0.066(4) 0.053(2) -0.010(3) -0.018(2) 0.015(3)
C8 0.061(2) 0.041(2) 0.0324(14) 0.0036(16) 0.0121(15) 0.007(2)
C9 0.042(2) 0.040(2) 0.038(2) -0.0063(16) 0.0121(17) -0.0083(17)
C10 0.071(3) 0.039(2) 0.050(2) -0.0112(17) 0.012(2) -0.008(2)
C11 0.062(3) 0.0315(18) 0.045(2) -0.0014(16) 0.019(2) -0.0029(18)
N12 0.0494(19) 0.0413(17) 0.0437(16) 0.0051(13) 0.0104(14) 0.0087(15)
C13 0.054(2) 0.046(2) 0.046(2) 0.0058(16) 0.0172(18) 0.0093(19)
O18 0.0656(16) 0.0543(19) 0.0416(12) 0.0070(13) 0.0151(11) 0.0196(16)
C14 0.106(4) 0.099(5) 0.099(4) 0.024(4) 0.071(4) 0.040(4)
C17 0.085(4) 0.072(3) 0.066(3) 0.022(2) 0.017(3) 0.039(3)
C15 0.102(12) 0.093(12) 0.156(16) 0.016(10) 0.088(12) 0.037(10)
C16 0.081(9) 0.122(14) 0.135(13) 0.046(11) 0.058(9) 0.059(10)
C15' 0.098(12) 0.135(16) 0.126(12) 0.052(12) 0.060(10) 0.074(13)
C16' 0.074(10) 0.063(9) 0.24(3) 0.035(11) 0.062(12) 0.035(8)
I3A 0.1858(13) 0.0975(8) 0.1308(10) 0.0130(7) 0.0946(10) 0.0171(8)
I3B 0.1792(14) 0.0445(3) 0.1265(10) 0.0038(3) 0.1162(10) 0.0040(4)
I3C 0.1831(15) 0.1135(10) 0.1786(15) -0.0135(10) 0.0918(13) -0.0192(10)

loop_
_atom_type_symbol
_atom_type_description
_atom_type_scat_dispersion_real
_atom_type_scat_dispersion_imag
_atom_type_scat_source
C C 0.0033 0.0016 'International Tables Vol C Tables 4.2.6.8 and 6.1.1.4'
N N 0.0061 0.0033 'International Tables Vol C Tables 4.2.6.8 and 6.1.1.4'
O O 0.0106 0.0060 'International Tables Vol C Tables 4.2.6.8 and 6.1.1.4'
H H 0.0000 0.0000 'International Tables Vol C Tables 4.2.6.8 and 6.1.1.4'
I I -0.4742 1.8119 'International Tables Vol C Tables 4.2.6.8 and 6.1.1.4'

loop_
_geom_angle_atom_site_label_1
_geom_angle_atom_site_label_2
_geom_angle_atom_site_label_3
_geom_angle
C9 N1 C2 114.9(3)
C9 N1 H1A 108.6
C2 N1 H1A 108.6
C9 N1 H1B 108.6
C2 N1 H1B 108.6
H1A N1 H1B 107.5
N1 C2 C3 108.9(4)
N1 C2 H2A 109.9
C3 C2 H2A 109.9
N1 C2 H2B 109.9
C3 C2 H2B 109.9
H2A C2 H2B 108.3
C4 C3 C2 111.3(4)
C4 C3 H3A 109.4
C2 C3 H3A 109.4
C4 C3 H3B 109.4
C2 C3 H3B 109.4
H3A C3 H3B 108.0
C3 C4 C10 111.3(4)
C3 C4 H4A 109.4
C10 C4 H4A 109.4
C3 C4 H4B 109.4
C10 C4 H4B 109.4
H4A C4 H4B 108.0
C6 C5 C10 113.0(4)
C6 C5 H5A 109.0
C10 C5 H5A 109.0
C6 C5 H5B 109.0
C10 C5 H5B 109.0
H5A C5 H5B 107.8
C5 C6 C7 111.5(5)
C5 C6 H6A 109.3
C7 C6 H6A 109.3
C5 C6 H6B 109.3
C7 C6 H6B 109.3
H6A C6 H6B 108.0
C6 C7 C8 111.8(5)
C6 C7 H7A 109.3
C8 C7 H7A 109.3
C6 C7 H7B 109.3
C8 C7 H7B 109.3
H7A C7 H7B 107.9
C9 C8 C11 115.1(3)
C9 C8 C7 108.9(4)
C11 C8 C7 111.6(4)
C9 C8 H8 106.9
C11 C8 H8 106.9
C7 C8 H8 106.9
N1 C9 C8 111.9(3)
N1 C9 C10 108.3(3)
C8 C9 C10 112.8(3)
N1 C9 H9 107.9
C8 C9 H9 107.9
C10 C9 H9 107.9
C4 C10 C5 113.4(4)
C4 C10 C9 111.3(3)
C5 C10 C9 109.5(4)
C4 C10 H10 107.5
C5 C10 H10 107.5
C9 C10 H10 107.5
N12 C11 C8 116.5(4)
N12 C11 H11A 108.2
C8 C11 H11A 108.2
N12 C11 H11B 108.2
C8 C11 H11B 108.2
H11A C11 H11B 107.3
C13 N12 C11 120.1(3)
C13 N12 C17 122.4(3)
C11 N12 C17 116.3(3)
O18 C13 N12 120.6(3)
O18 C13 C14 118.7(3)
N12 C13 C14 120.8(3)
C15 C14 C13 116.6(4)
C15' C14 C13 116.8(4)
C15 C14 H14A 108.1
C15 C14 H14B 108.1
C13 C14 H14A 108.1
C13 C14 H14B 108.1
H14A C14 H14B 107.3
C15' C14 H14C 108.2
C15' C14 H14D 107.6
C13 C14 H14C 108.1
C13 C14 H14D 108.3
H14C C14 H14D 107.6
C16 C17 N12 118.6(4)
N12 C17 C16' 114.2(3)
C16 C17 H17A 107.7
C16 C17 H17B 107.7
N12 C17 H17A 107.7
N12 C17 H17B 107.7
H17A C17 H17B 107.1
N12 C17 H17C 108.8
N12 C17 H17D 108.9
C16' C17 H17C 108.5
C16' C17 H17D 108.6
H17C C17 H17D 107.7
C14 C15 H15A 108.4
C14 C15 H15B 108.4
C16 C15 H15A 108.4
C16 C15 H15B 108.4
C16 C15 C14 115.6(6)
H15A C15 H15B 107.5
C17 C16 C15 117.4(5)
C17 C16 H16A 108.0
C15 C16 H16A 107.9
C17 C16 H16B 108.0
C15 C16 H16B 108.0
H16A C16 H16B 107.2
C16' C15' C14 119.0(4)
C16' C15' H15C 107.6
C14 C15' H15C 107.6
C16' C15' H15D 107.6
C14 C15' H15D 107.6
H15C C15' H15D 107.0
C15' C16' C17 117.2(4)
C15' C16' H16C 108.0
C17 C16' H16C 108.0
C15' C16' H16D 108.0
C17 C16' H16D 108.0
H16C C16' H16D 107.2
I3A I3B I3C 177.9

loop_
_geom_bond_atom_site_label_1
_geom_bond_atom_site_label_2
_geom_bond_distance
N1 C9 1.495(5)
N1 C2 1.497(6)
N1 H1A 0.9000
N1 H1B 0.9000
C2 C3 1.520(7)
C2 H2A 0.9700
C2 H2B 0.9700
C3 C4 1.504(7)
C3 H3A 0.9700
C3 H3B 0.9700
C4 C10 1.513(7)
C4 H4A 0.9700
C4 H4B 0.9700
C5 C6 1.512(9)
C5 C10 1.516(7)
C5 H5A 0.9700
C5 H5B 0.9700
C6 C7 1.526(8)
C6 H6A 0.9700
C6 H6B 0.9700
C7 C8 1.534(6)
C7 H7A 0.9700
C7 H7B 0.9700
C8 C9 1.518(6)
C8 C11 1.525(6)
C8 H8 0.9800
C9 C10 1.535(5)
C9 H9 0.9800
C10 H10 0.9800
C11 N12 1.454(5)
C11 H11A 0.9700
C11 H11B 0.9700
N12 C13 1.331(5)
N12 C17 1.483(5)
C13 O18 1.234(5)
C13 C14 1.499(5)
C14 C15 1.493(6)
C14 C15' 1.493(6)
C14 H14A 0.9700
C14 H14B 0.9700
C14 H14C 0.9687
C14 H14D 0.9677
C17 C16 1.479(6)
C17 C16' 1.504(4)
C17 H17A 0.9700
C17 H17B 0.9700
C17 H17C 0.9700
C17 H17D 0.9690
C15 C16 1.480(7)
C15 H15A 0.9700
C15 H15B 0.9700
C16 H16A 0.9700
C16 H16B 0.9700
C15' C16' 1.466(6)
C15' H15C 0.9700
C15' H15D 0.9700
C16' H16C 0.9700
C16' H16D 0.9700
I3A I3B 2.8984
I3B I3C 2.9168

loop_
_geom_torsion_atom_site_label_1
_geom_torsion_atom_site_label_2
_geom_torsion_atom_site_label_3
_geom_torsion_atom_site_label_4
_geom_torsion
C9 N1 C2 C3 -57.1(6)
N1 C2 C3 C4 55.1(6)
C2 C3 C4 C10 -56.5(6)
C10 C5 C6 C7 -53.7(8)
C5 C6 C7 C8 54.5(8)
C6 C7 C8 C9 -55.9(6)
C6 C7 C8 C11 175.9(5)
C2 N1 C9 C8 -68.2(4)
C2 N1 C9 C10 56.7(5)
C11 C8 C9 N1 -53.9(4)
C7 C8 C9 N1 180.0(3)
C11 C8 C9 C10 -176.2(4)
C7 C8 C9 C10 57.6(4)
C3 C4 C10 C9 56.4(5)
C6 C5 C10 C4 -71.3(6)
C6 C5 C10 C9 53.7(6)
N1 C9 C10 C4 -54.7(5)
C8 C9 C10 C4 69.7(5)
N1 C9 C10 C5 179.2(4)
C8 C9 C10 C5 -56.5(5)
C9 C8 C11 N12 -70.4(5)
C7 C8 C11 N12 54.4(5)
C8 C11 N12 C13 90.3(5)
C8 C11 N12 C17 -102.1(5)
C11 N12 C13 O18 -9.9(6)
C17 N12 C13 O18 -176.8(4)
C11 N12 C13 C14 171.3(4)
C17 N12 C13 C14 4.4(7)
N12 C13 C14 C15 -21.0(10)
N12 C13 C14 C15' 16.9(12)
C13 N12 C17 C16 -1.3(12)
C13 N12 C17 C16' -29.5(6)
C13 C14 C15 C16 33.9(18)
N12 C17 C16 C15 15(2)
C13 C14 C15' C16' -12(2)
N12 C17 C16' C15' 32.9(12)
